data_7029333
loop_
_publ_author_name
'Safronov, Alexander V.'
'Sevryugina, Yulia V.'
'Pichaandi, Kothanda Rama'
'Jalisatgi, Satish S.'
'Hawthorne, M. Frederick'

_publ_section_title
;
 Synthesis of closo- and nido-biscarboranes with rigid unsaturated linkers
 as precursors to linear metallacarborane-based molecular rods.
;
_journal_issue 13
_journal_name_full 'Dalton transactions (Cambridge, England : 2003)'
_journal_page_first 4969
_journal_page_last 4977
_journal_paper_doi 10.1039/c3dt52596a
_journal_volume 43
_journal_year 2014
_chemical_formula_moiety
;
 {[B10 C2 H11] C2}2 C6 H4, C H Cl3         
;
_chemical_formula_sum 'C15 H27 B20 Cl3'
_chemical_formula_weight 529.92
_chemical_melting_point ?
_chemical_name_systematic
;
 1,4-bis(1,2-dicarba-closo-dodecaborane(11)-8yl-ethynyl)benzene, 
 chloroform solvate   
;
_space_group_IT_number 14
_symmetry_cell_setting monoclinic
_symmetry_Int_Tables_number 14
_symmetry_space_group_name_Hall '-P 2ybc'
_symmetry_space_group_name_H-M 'P 1 21/c 1'
_atom_sites_solution_hydrogens geom
_atom_sites_solution_primary direct
_atom_sites_solution_secondary difmap
_cell_angle_alpha 90.00
_cell_angle_beta 111.488(2)
_cell_angle_gamma 90.00
_cell_formula_units_Z 8
_cell_length_a 23.4549(9)
_cell_length_b 11.1387(4)
_cell_length_c 23.2584(9)
_cell_measurement_reflns_used 9820
_cell_measurement_temperature 173(2)
_cell_measurement_theta_max 23.70
_cell_measurement_theta_min 2.61
_cell_volume 5654.1(4)
_computing_cell_refinement 'Apex II'
_computing_data_collection 'Apex II'
_computing_data_reduction SAINT
_computing_molecular_graphics 'SHELXP-01 (Sheldrick, 2001)'
_computing_publication_material 'SHELXCIF-01 (Sheldrick, 2001)'
_computing_structure_refinement 'SHELXL-01 (Sheldrick, 2001)'
_computing_structure_solution 'SHELXS-01 (Sheldrick, 2001)'
_diffrn_ambient_temperature 173(2)
_diffrn_measured_fraction_theta_full 0.999
_diffrn_measured_fraction_theta_max 0.954
_diffrn_measurement_device_type 'Bruker SMART APEX CCD'
_diffrn_measurement_method '0.3 deg wide \w exposures'
_diffrn_radiation_monochromator graphite
_diffrn_radiation_source 'fine-focus sealed tube'
_diffrn_radiation_type MoK\a
_diffrn_radiation_wavelength 0.71073
_diffrn_reflns_av_R_equivalents 0.0340
_diffrn_reflns_av_sigmaI/netI 0.0552
_diffrn_reflns_limit_h_max 32
_diffrn_reflns_limit_h_min -32
_diffrn_reflns_limit_k_max 15
_diffrn_reflns_limit_k_min -14
_diffrn_reflns_limit_l_max 31
_diffrn_reflns_limit_l_min -32
_diffrn_reflns_number 51767
_diffrn_reflns_theta_full 25.00
_diffrn_reflns_theta_max 29.91
_diffrn_reflns_theta_min 1.77
_exptl_absorpt_coefficient_mu 0.333
_exptl_absorpt_correction_T_max 0.95
_exptl_absorpt_correction_T_min 0.76
_exptl_absorpt_correction_type multi-scan
_exptl_absorpt_process_details
;
 Bruker SADABS 2008/1
;
_exptl_crystal_colour yellow
_exptl_crystal_density_diffrn 1.245
_exptl_crystal_density_meas ?
_exptl_crystal_density_method none
_exptl_crystal_description needle
_exptl_crystal_F_000 2144
_exptl_crystal_size_max 0.86
_exptl_crystal_size_mid 0.20
_exptl_crystal_size_min 0.16
_refine_diff_density_max 0.530
_refine_diff_density_min -0.384
_refine_diff_density_rms 0.053
_refine_ls_extinction_coef noref
_refine_ls_extinction_method none
_refine_ls_goodness_of_fit_ref 1.040
_refine_ls_hydrogen_treatment mixed
_refine_ls_matrix_type full
_refine_ls_number_parameters 930
_refine_ls_number_reflns 15629
_refine_ls_number_restraints 26
_refine_ls_restrained_S_all 1.052
_refine_ls_R_factor_all 0.1176
_refine_ls_R_factor_gt 0.0582
_refine_ls_shift/su_max 0.003
_refine_ls_shift/su_mean 0.000
_refine_ls_structure_factor_coef Fsqd
_refine_ls_weighting_details 'calc w=1/[\s^2^(Fo^2^)+(0.0845P)^2^+0.9854P] where P=(Fo^2^+2Fc^2^)/3'
_refine_ls_weighting_scheme calc
_refine_ls_wR_factor_gt 0.1481
_refine_ls_wR_factor_ref 0.1800
_reflns_number_gt 8798
_reflns_number_total 15629
_reflns_threshold_expression I>2\s(I)
_cod_data_source_file c3dt52596a.txt
_cod_data_source_block {[B10C2H11]C2}2C6H4_(9)
_cod_depositor_comments
;
The following automatic conversions were performed:

'_chemical_melting_point' value 'not measured' was changed to '?' -
the value is undefined or not given.

'_symmetry_cell_setting' value
'Monoclinic' changed to 'monoclinic' according to
/usr/data/users/saulius/crontab/automatic-downloads/current/RSC/lib/dictionaries/cif_core.dic
dictionary named 'cif_core.dic' version 2.4.2 from 2011-04-26.

Automatic conversion script
Id: cif_fix_values 2281 2013-09-26 08:29:07Z andrius 

The following automatic conversions were performed:

'_exptl_crystal_density_meas' value 'not measured' was changed to '?'
- the value is perceived as not measured.

Automatic conversion script
Id: cif_fix_values 3008 2015-01-20 13:52:24Z robertas 
;
_cod_original_sg_symbol_Hall '-P 2ybc     '
_cod_original_sg_symbol_H-M 'P 1 21/c 1  '
_cod_database_code 7029333

loop_
_symmetry_equiv_pos_as_xyz
'x, y, z'
'-x, y+1/2, -z+1/2'
'-x, -y, -z'
'x, -y-1/2, z-1/2'

loop_
_atom_site_label
_atom_site_type_symbol
_atom_site_fract_x
_atom_site_fract_y
_atom_site_fract_z
_atom_site_U_iso_or_equiv
_atom_site_adp_type
_atom_site_occupancy
_atom_site_symmetry_multiplicity
_atom_site_calc_flag
_atom_site_refinement_flags
_atom_site_disorder_assembly
_atom_site_disorder_group
C1 C 0.01499(12) -0.4065(2) 0.83496(15) 0.0609(8) Uani 1 1 d . . .
H1C H 0.0150(13) -0.498(3) 0.8332(14) 0.095(10) Uiso 1 1 d . . .
C2 C -0.03681(13) -0.3341(3) 0.77887(14) 0.0764(10) Uani 1 1 d . . .
H2C H -0.0655(14) -0.385(3) 0.7470(14) 0.098(11) Uiso 1 1 d . . .
B3 B 0.03757(14) -0.3345(3) 0.78165(16) 0.0629(9) Uani 1 1 d . . .
H3B H 0.0493(12) -0.388(3) 0.7511(13) 0.090(9) Uiso 1 1 d . . .
B4 B 0.08259(12) -0.3321(3) 0.86094(14) 0.0515(7) Uani 1 1 d . . .
H4B H 0.1243(11) -0.386(2) 0.8781(11) 0.066(7) Uiso 1 1 d . . .
B5 B 0.03154(12) -0.3343(3) 0.90112(14) 0.0508(7) Uani 1 1 d . . .
H5B H 0.0432(11) -0.393(2) 0.9436(12) 0.076(8) Uiso 1 1 d . . .
B6 B -0.04471(12) -0.3386(3) 0.84781(14) 0.0524(7) Uani 1 1 d . . .
H6B H -0.0791(11) -0.398(2) 0.8510(12) 0.076(8) Uiso 1 1 d . . .
B7 B -0.00767(12) -0.1995(3) 0.76434(14) 0.0623(9) Uani 1 1 d . . .
H7B H -0.0245(12) -0.165(3) 0.7177(13) 0.086(9) Uiso 1 1 d . . .
B8 B 0.06921(10) -0.1988(2) 0.81623(11) 0.0391(6) Uani 1 1 d . . .
B9 B 0.06607(12) -0.1998(3) 0.89198(13) 0.0468(6) Uani 1 1 d . . .
H9B H 0.1006(10) -0.160(2) 0.9324(11) 0.058(7) Uiso 1 1 d . . .
B10 B -0.01166(12) -0.2047(3) 0.88546(14) 0.0498(7) Uani 1 1 d . . .
H10B H -0.0278(12) -0.163(2) 0.9223(12) 0.080(8) Uiso 1 1 d . . .
B11 B -0.05708(13) -0.2031(3) 0.80681(16) 0.0659(10) Uani 1 1 d . . .
H11B H -0.0995(12) -0.167(2) 0.7934(12) 0.077(8) Uiso 1 1 d . . .
B12 B 0.01185(13) -0.1177(3) 0.83375(14) 0.0509(7) Uani 1 1 d . . .
H12B H 0.0125(13) -0.014(3) 0.8324(14) 0.103(10) Uiso 1 1 d . . .
C3 C 0.12044(10) -0.1374(2) 0.80003(10) 0.0449(5) Uani 1 1 d . . .
C4 C 0.15946(9) -0.0920(2) 0.78529(10) 0.0430(5) Uani 1 1 d . . .
C5 C 0.20674(8) -0.0417(2) 0.76636(9) 0.0367(5) Uani 1 1 d . . .
C6 C 0.23502(10) -0.1130(2) 0.73530(11) 0.0465(6) Uani 1 1 d . . .
H6A H 0.2228 -0.1944 0.7264 0.056 Uiso 1 1 calc R . .
C7 C 0.28079(9) -0.0666(2) 0.71723(10) 0.0417(5) Uani 1 1 d . . .
H7A H 0.2996 -0.1163 0.6960 0.050 Uiso 1 1 calc R . .
C8 C 0.29928(8) 0.05194(18) 0.73008(8) 0.0309(4) Uani 1 1 d . . .
C9 C 0.27067(10) 0.1228(2) 0.76070(10) 0.0420(5) Uani 1 1 d . . .
H9A H 0.2827 0.2043 0.7695 0.050 Uiso 1 1 calc R . .
C10 C 0.22506(10) 0.0767(2) 0.77860(10) 0.0437(5) Uani 1 1 d . . .
H10A H 0.2061 0.1267 0.7995 0.052 Uiso 1 1 calc R . .
C13 C 0.38703(9) 0.14775(18) 0.69883(8) 0.0332(4) Uani 1 1 d . . .
C14 C 0.34721(8) 0.10207(18) 0.71221(8) 0.0326(4) Uani 1 1 d . . .
C11 C 0.49200(10) 0.4226(2) 0.66839(10) 0.0392(5) Uani 1 1 d . . .
H11C H 0.4930(10) 0.505(2) 0.6728(10) 0.050(7) Uiso 1 1 d . . .
C12 C 0.54411(10) 0.3439(2) 0.72035(10) 0.0406(5) Uani 1 1 d . . .
H12C H 0.5741(10) 0.392(2) 0.7523(11) 0.051(7) Uiso 1 1 d . . .
B13 B 0.47106(12) 0.3447(2) 0.72113(11) 0.0391(6) Uani 1 1 d . . .
H13B H 0.4633(10) 0.399(2) 0.7574(11) 0.058(7) Uiso 1 1 d . . .
B14 B 0.42355(11) 0.3504(2) 0.64207(11) 0.0356(5) Uani 1 1 d . . .
H14B H 0.3837(10) 0.405(2) 0.6290(10) 0.048(6) Uiso 1 1 d . . .
B15 B 0.47145(10) 0.3592(2) 0.59789(11) 0.0351(5) Uani 1 1 d . . .
H15B H 0.4604(9) 0.423(2) 0.5577(10) 0.052(6) Uiso 1 1 d . . .
B16 B 0.54905(11) 0.3586(2) 0.64915(11) 0.0351(5) Uani 1 1 d . . .
H16B H 0.5839(9) 0.419(2) 0.6449(10) 0.049(6) Uiso 1 1 d . . .
B17 B 0.51583(11) 0.2109(2) 0.73358(11) 0.0383(6) Uani 1 1 d . . .
H17B H 0.5354(9) 0.173(2) 0.7807(10) 0.048(6) Uiso 1 1 d . . .
B18 B 0.43778(10) 0.2112(2) 0.68265(10) 0.0283(5) Uani 1 1 d . . .
B19 B 0.43765(10) 0.2203(2) 0.60557(10) 0.0308(5) Uani 1 1 d . . .
H19B H 0.4015(8) 0.1849(17) 0.5659(9) 0.029(5) Uiso 1 1 d . . .
B20 B 0.51501(10) 0.2262(2) 0.60970(10) 0.0314(5) Uani 1 1 d . . .
H20B H 0.5299(9) 0.1893(19) 0.5715(10) 0.047(6) Uiso 1 1 d . . .
B21 B 0.56325(11) 0.2195(2) 0.68892(12) 0.0385(6) Uani 1 1 d . . .
H21B H 0.6081(9) 0.1874(19) 0.7038(9) 0.043(6) Uiso 1 1 d . . .
B22 B 0.49426(10) 0.1340(2) 0.66149(11) 0.0326(5) Uani 1 1 d . . .
H22B H 0.4953(10) 0.034(2) 0.6593(11) 0.058(7) Uiso 1 1 d . . .
C21 C 0.23132(10) 0.2620(2) 0.57286(10) 0.0410(5) Uani 1 1 d . . .
H21C H 0.2650(11) 0.284(2) 0.6116(11) 0.062(7) Uiso 1 1 d . . .
C22 C 0.19886(14) 0.3705(2) 0.52668(12) 0.0551(7) Uani 1 1 d . . .
H22C H 0.2130(12) 0.442(3) 0.5406(12) 0.075(9) Uiso 1 1 d . . .
B23 B 0.24704(13) 0.2786(3) 0.50705(13) 0.0498(7) Uani 1 1 d . . .
H23B H 0.2936(10) 0.312(2) 0.5122(10) 0.063(7) Uiso 1 1 d . . .
B24 B 0.23443(10) 0.1363(2) 0.53386(11) 0.0358(5) Uani 1 1 d . . .
H24B H 0.2751(10) 0.077(2) 0.5545(10) 0.061(7) Uiso 1 1 d . . .
B25 B 0.18092(10) 0.1525(2) 0.57080(11) 0.0343(5) Uani 1 1 d . . .
H25B H 0.1881(10) 0.105(2) 0.6125(11) 0.055(7) Uiso 1 1 d . . .
B26 B 0.15918(11) 0.3062(2) 0.56716(11) 0.0407(6) Uani 1 1 d . . .
H26B H 0.1577(10) 0.355(2) 0.6069(10) 0.052(6) Uiso 1 1 d . . .
B27 B 0.17650(17) 0.3291(2) 0.45148(14) 0.0575(8) Uani 1 1 d . . .
H27B H 0.1798(11) 0.397(2) 0.4184(12) 0.079(8) Uiso 1 1 d . . .
B28 B 0.19735(10) 0.1757(2) 0.45392(10) 0.0322(5) Uani 1 1 d . . .
B29 B 0.15678(10) 0.0974(2) 0.49406(10) 0.0314(5) Uani 1 1 d . . .
H29B H 0.1430(10) 0.007(2) 0.4831(10) 0.054(7) Uiso 1 1 d . . .
B30 B 0.11075(10) 0.2015(3) 0.51549(11) 0.0406(6) Uani 1 1 d . . .
H30B H 0.0688(10) 0.176(2) 0.5195(10) 0.055(7) Uiso 1 1 d . . .
B31 B 0.12284(16) 0.3445(3) 0.48884(13) 0.0587(8) Uani 1 1 d . . .
H31B H 0.0939(12) 0.416(3) 0.4796(12) 0.084(9) Uiso 1 1 d . . .
B32 B 0.12039(11) 0.2158(3) 0.44326(11) 0.0431(6) Uani 1 1 d . . .
H32B H 0.0826(10) 0.207(2) 0.3980(11) 0.061(7) Uiso 1 1 d . . .
C23 C 0.21459(9) 0.11946(18) 0.40190(9) 0.0355(5) Uani 1 1 d . . .
C24 C 0.22578(9) 0.08060(18) 0.35908(9) 0.0330(4) Uani 1 1 d . . .
C25 C 0.23902(8) 0.03712(16) 0.30677(8) 0.0279(4) Uani 1 1 d . . .
C26 C 0.19503(9) -0.02367(19) 0.25862(9) 0.0362(5) Uani 1 1 d . . .
H26A H 0.1559 -0.0386 0.2605 0.043 Uiso 1 1 calc R . .
C27 C 0.20757(8) -0.06275(19) 0.20801(9) 0.0352(5) Uani 1 1 d . . .
H27A H 0.1769 -0.1040 0.1754 0.042 Uiso 1 1 calc R . .
C28 C 0.26487(8) -0.04199(16) 0.20445(8) 0.0274(4) Uani 1 1 d . . .
C29 C 0.30880(8) 0.01940(18) 0.25231(9) 0.0330(4) Uani 1 1 d . . .
H29A H 0.3479 0.0348 0.2503 0.040 Uiso 1 1 calc R . .
C30 C 0.29621(8) 0.05849(18) 0.30302(9) 0.0332(4) Uani 1 1 d . . .
H30A H 0.3268 0.1002 0.3355 0.040 Uiso 1 1 calc R . .
C33 C 0.28995(9) -0.12803(18) 0.11038(9) 0.0336(5) Uani 1 1 d . . .
C34 C 0.27850(8) -0.08733(17) 0.15249(9) 0.0320(4) Uani 1 1 d . . .
C31 C 0.31717(10) -0.3760(2) -0.01095(11) 0.0426(5) Uani 1 1 d . . .
H31C H 0.3068(11) -0.461(2) -0.0234(11) 0.065(7) Uiso 1 1 d . . .
C32 C 0.27181(10) -0.2804(2) -0.05912(11) 0.0439(6) Uani 1 1 d . . .
H32C H 0.2405(11) -0.315(2) -0.0933(11) 0.058(7) Uiso 1 1 d . . .
B33 B 0.26463(12) -0.3013(2) 0.01092(13) 0.0464(7) Uani 1 1 d . . .
H33B H 0.2267(11) -0.350(2) 0.0111(11) 0.064(7) Uiso 1 1 d . . .
B34 B 0.34148(12) -0.3253(2) 0.06302(12) 0.0407(6) Uani 1 1 d . . .
H34B H 0.3506(10) -0.390(2) 0.1018(10) 0.061(7) Uiso 1 1 d . . .
B35 B 0.39007(11) -0.3235(2) 0.01944(11) 0.0358(5) Uani 1 1 d . . .
H35B H 0.4276(9) -0.3841(19) 0.0293(9) 0.043(6) Uiso 1 1 d . . .
B36 B 0.34394(10) -0.2994(2) -0.05935(11) 0.0365(5) Uani 1 1 d . . .
H36B H 0.3467(9) -0.3464(19) -0.0996(10) 0.049(6) Uiso 1 1 d . . .
B37 B 0.26086(10) -0.1568(2) -0.02230(12) 0.0411(6) Uani 1 1 d . . .
H37B H 0.2174(11) -0.116(2) -0.0391(11) 0.063(7) Uiso 1 1 d . . .
B38 B 0.30659(10) -0.1814(2) 0.05729(10) 0.0300(5) Uani 1 1 d . . .
B39 B 0.38407(9) -0.1949(2) 0.06162(10) 0.0297(5) Uani 1 1 d . . .
H39B H 0.4234(9) -0.1659(19) 0.1039(10) 0.045(6) Uiso 1 1 d . . .
B40 B 0.38585(10) -0.1795(2) -0.01375(10) 0.0327(5) Uani 1 1 d . . .
H40B H 0.4230(9) -0.1426(18) -0.0234(9) 0.042(6) Uiso 1 1 d . . .
B41 B 0.30987(12) -0.1554(2) -0.06547(11) 0.0405(6) Uani 1 1 d . . .
H41B H 0.2949(9) -0.1106(19) -0.1095(10) 0.046(6) Uiso 1 1 d . . .
B42 B 0.33451(10) -0.0915(2) 0.00938(10) 0.0295(5) Uani 1 1 d . . .
H42B H 0.3391(9) -0.001(2) 0.0163(9) 0.044(6) Uiso 1 1 d . . .
C15 C 0.06659(10) -0.2509(2) 0.57293(11) 0.0496(6) Uani 1 1 d D A 1
H15A H 0.0329 -0.2086 0.5395 0.059 Uiso 1 1 calc R A 1
Cl1 Cl 0.06871(7) -0.2016(2) 0.64738(7) 0.0665(6) Uani 0.609(3) 1 d PD A 1
Cl2 Cl 0.13861(10) -0.2086(3) 0.57044(11) 0.0913(11) Uani 0.609(3) 1 d PD A 1
Cl3 Cl 0.05504(10) -0.40415(12) 0.56569(9) 0.0738(5) Uani 0.609(3) 1 d PD A 1
Cl1X Cl 0.0631(3) -0.1407(8) 0.6156(5) 0.077(2) Uiso 0.134(3) 1 d PD B 2
Cl2X Cl 0.1405(3) -0.2471(8) 0.5683(3) 0.0201(12) Uiso 0.134(3) 1 d PD B 2
Cl3X Cl 0.0458(3) -0.3888(6) 0.5901(4) 0.0450(16) Uiso 0.134(3) 1 d PD B 2
Cl1Y Cl 0.0598(4) -0.2492(7) 0.6460(4) 0.0431(19) Uiso 0.110(2) 1 d PD C 3
Cl2Y Cl 0.0972(4) -0.1342(7) 0.5533(4) 0.075(3) Uiso 0.110(2) 1 d PD C 3
Cl3Y Cl 0.0811(3) -0.3877(6) 0.5571(3) 0.055(2) Uiso 0.110(2) 1 d PD C 3
Cl1Z Cl 0.0569(3) -0.1034(6) 0.5860(4) 0.078(2) Uiso 0.147(3) 1 d P D 4
Cl2Z Cl 0.13688(18) -0.2897(6) 0.5612(2) 0.0353(12) Uiso 0.147(3) 1 d P D 4
Cl3Z Cl 0.0494(3) -0.3533(7) 0.6131(4) 0.0745(19) Uiso 0.147(3) 1 d P D 4
C16 C 0.43436(9) 0.25370(19) 0.92770(9) 0.0359(5) Uani 1 1 d D E 1
H16 H 0.4724 0.2173 0.9581 0.043 Uiso 1 1 calc R E 1
Cl4 Cl 0.4372(2) 0.2375(6) 0.8528(2) 0.0416(10) Uani 0.480(4) 1 d PD E 1
Cl5 Cl 0.4326(3) 0.4065(4) 0.9472(2) 0.0432(9) Uani 0.480(4) 1 d PD E 1
Cl6 Cl 0.3725(3) 0.1720(7) 0.9298(3) 0.0795(17) Uani 0.480(4) 1 d PD E 1
Cl4X Cl 0.4398(3) 0.2305(6) 0.8561(2) 0.0706(16) Uani 0.520(4) 1 d PD F 2
Cl5X Cl 0.4364(3) 0.4063(5) 0.9429(2) 0.0670(14) Uani 0.520(4) 1 d PD F 2
Cl6X Cl 0.36591(17) 0.1923(6) 0.92962(17) 0.0541(9) Uani 0.520(4) 1 d PD F 2

loop_
_atom_site_aniso_label
_atom_site_aniso_U_11
_atom_site_aniso_U_22
_atom_site_aniso_U_33
_atom_site_aniso_U_23
_atom_site_aniso_U_13
_atom_site_aniso_U_12
C1 0.0591(16) 0.0433(15) 0.101(2) -0.0046(15) 0.0535(16) -0.0089(13)
C2 0.0562(16) 0.119(3) 0.0617(18) -0.0298(18) 0.0309(15) -0.0523(18)
B3 0.0626(18) 0.068(2) 0.080(2) -0.0318(17) 0.0522(18) -0.0335(16)
B4 0.0383(13) 0.0505(17) 0.075(2) 0.0134(15) 0.0314(14) 0.0069(13)
B5 0.0411(14) 0.0542(18) 0.0648(19) 0.0151(15) 0.0286(14) 0.0045(13)
B6 0.0393(14) 0.0590(19) 0.0690(19) 0.0003(15) 0.0319(14) -0.0073(13)
B7 0.0356(14) 0.106(3) 0.0399(16) 0.0189(17) 0.0071(12) -0.0134(16)
B8 0.0336(12) 0.0461(15) 0.0414(14) 0.0057(11) 0.0182(11) -0.0039(11)
B9 0.0441(14) 0.0571(18) 0.0429(15) 0.0045(13) 0.0204(12) -0.0098(13)
B10 0.0524(15) 0.0494(17) 0.0620(18) 0.0068(14) 0.0380(14) 0.0025(13)
B11 0.0323(13) 0.095(3) 0.072(2) 0.0318(19) 0.0218(14) 0.0123(16)
B12 0.0547(16) 0.0461(17) 0.0621(18) 0.0142(14) 0.0335(14) 0.0076(13)
C3 0.0407(12) 0.0534(15) 0.0435(13) 0.0032(11) 0.0186(10) -0.0086(11)
C4 0.0371(11) 0.0539(15) 0.0380(12) 0.0027(10) 0.0135(9) -0.0122(10)
C5 0.0305(10) 0.0484(13) 0.0302(11) 0.0043(9) 0.0100(8) -0.0094(9)
C6 0.0462(12) 0.0380(13) 0.0606(15) -0.0052(11) 0.0259(11) -0.0154(10)
C7 0.0407(11) 0.0414(13) 0.0497(13) -0.0062(10) 0.0244(10) -0.0086(10)
C8 0.0275(9) 0.0398(12) 0.0239(9) 0.0022(8) 0.0076(8) -0.0068(8)
C9 0.0460(12) 0.0393(13) 0.0473(13) -0.0082(10) 0.0250(11) -0.0144(10)
C10 0.0427(12) 0.0501(14) 0.0458(13) -0.0080(11) 0.0252(10) -0.0119(10)
C13 0.0379(10) 0.0377(12) 0.0258(10) -0.0020(8) 0.0139(8) -0.0076(9)
C14 0.0338(10) 0.0386(12) 0.0251(10) -0.0027(8) 0.0104(8) -0.0083(9)
C11 0.0538(13) 0.0248(11) 0.0511(14) -0.0026(10) 0.0334(11) -0.0039(10)
C12 0.0385(11) 0.0504(14) 0.0323(11) -0.0049(10) 0.0124(9) -0.0175(10)
B13 0.0511(14) 0.0402(14) 0.0349(13) -0.0088(11) 0.0263(12) -0.0160(11)
B14 0.0359(12) 0.0331(13) 0.0455(14) 0.0068(11) 0.0239(11) 0.0070(10)
B15 0.0358(12) 0.0385(14) 0.0366(13) 0.0101(10) 0.0199(10) 0.0053(10)
B16 0.0378(12) 0.0355(13) 0.0370(13) 0.0036(10) 0.0195(10) -0.0035(10)
B17 0.0361(12) 0.0484(16) 0.0283(12) 0.0073(11) 0.0092(10) -0.0080(11)
B18 0.0326(11) 0.0303(12) 0.0239(11) -0.0006(9) 0.0125(9) -0.0028(9)
B19 0.0303(11) 0.0410(14) 0.0229(11) 0.0016(9) 0.0117(9) -0.0017(10)
B20 0.0331(11) 0.0339(13) 0.0328(12) -0.0007(10) 0.0188(10) -0.0014(10)
B21 0.0297(11) 0.0435(15) 0.0413(14) 0.0113(11) 0.0118(10) 0.0031(11)
B22 0.0381(12) 0.0269(12) 0.0357(12) 0.0025(10) 0.0168(10) 0.0003(10)
C21 0.0352(11) 0.0525(15) 0.0383(12) -0.0200(10) 0.0171(10) -0.0111(10)
C22 0.093(2) 0.0315(13) 0.0585(16) -0.0174(12) 0.0491(15) -0.0156(14)
B23 0.0564(16) 0.0544(18) 0.0539(17) -0.0252(14) 0.0382(14) -0.0249(14)
B24 0.0285(11) 0.0447(15) 0.0338(12) -0.0131(11) 0.0110(10) 0.0015(10)
B25 0.0347(12) 0.0417(14) 0.0278(12) -0.0052(10) 0.0130(10) -0.0012(10)
B26 0.0450(13) 0.0453(15) 0.0371(14) -0.0116(11) 0.0214(11) 0.0041(12)
B27 0.110(3) 0.0315(15) 0.0489(17) 0.0004(12) 0.0500(18) 0.0055(15)
B28 0.0375(12) 0.0319(13) 0.0327(12) -0.0072(10) 0.0193(10) -0.0049(10)
B29 0.0308(11) 0.0350(13) 0.0306(12) -0.0092(10) 0.0140(9) -0.0060(10)
B30 0.0270(11) 0.0607(17) 0.0360(13) -0.0097(12) 0.0139(10) 0.0025(11)
B31 0.084(2) 0.0542(19) 0.0418(16) 0.0042(13) 0.0280(16) 0.0376(17)
B32 0.0409(13) 0.0562(17) 0.0286(13) -0.0043(11) 0.0085(11) 0.0166(12)
C23 0.0421(11) 0.0334(11) 0.0378(11) -0.0070(9) 0.0227(9) -0.0048(9)
C24 0.0375(10) 0.0316(11) 0.0348(11) -0.0018(8) 0.0192(9) -0.0011(9)
C25 0.0358(10) 0.0246(10) 0.0274(10) -0.0003(8) 0.0163(8) 0.0036(8)
C26 0.0319(10) 0.0435(13) 0.0396(12) -0.0104(9) 0.0206(9) -0.0050(9)
C27 0.0308(10) 0.0424(12) 0.0339(11) -0.0111(9) 0.0136(8) -0.0044(9)
C28 0.0333(9) 0.0235(10) 0.0291(10) -0.0009(8) 0.0157(8) 0.0040(8)
C29 0.0300(9) 0.0367(12) 0.0376(11) -0.0037(9) 0.0185(9) -0.0023(9)
C30 0.0338(10) 0.0349(12) 0.0317(10) -0.0058(8) 0.0130(8) -0.0038(9)
C33 0.0390(10) 0.0293(11) 0.0411(12) -0.0053(9) 0.0249(9) -0.0022(9)
C34 0.0354(10) 0.0298(11) 0.0366(11) -0.0019(8) 0.0200(9) 0.0002(8)
C31 0.0548(13) 0.0297(12) 0.0570(14) -0.0169(10) 0.0368(12) -0.0114(10)
C32 0.0324(11) 0.0556(15) 0.0441(13) -0.0272(11) 0.0144(10) -0.0073(10)
B33 0.0438(14) 0.0446(15) 0.0664(18) -0.0263(13) 0.0385(14) -0.0193(12)
B34 0.0613(16) 0.0289(13) 0.0442(15) 0.0013(11) 0.0339(13) 0.0032(12)
B35 0.0406(12) 0.0328(13) 0.0398(13) -0.0055(10) 0.0216(11) 0.0063(11)
B36 0.0351(12) 0.0432(14) 0.0370(13) -0.0124(11) 0.0200(10) -0.0022(11)
B37 0.0275(11) 0.0505(17) 0.0404(14) -0.0171(12) 0.0068(10) 0.0048(11)
B38 0.0338(11) 0.0274(12) 0.0357(12) -0.0097(9) 0.0210(10) -0.0041(9)
B39 0.0270(10) 0.0334(13) 0.0282(11) -0.0056(9) 0.0095(9) 0.0021(9)
B40 0.0328(11) 0.0386(13) 0.0330(12) -0.0080(10) 0.0194(10) -0.0042(10)
B41 0.0478(14) 0.0451(16) 0.0279(12) -0.0057(11) 0.0131(11) 0.0041(12)
B42 0.0358(11) 0.0266(12) 0.0283(11) -0.0030(9) 0.0143(9) -0.0008(9)
C15 0.0421(12) 0.0542(16) 0.0484(14) 0.0136(12) 0.0118(11) 0.0042(11)
Cl1 0.0650(8) 0.0807(14) 0.0627(10) -0.0228(10) 0.0339(7) 0.0096(9)
Cl2 0.0642(11) 0.144(3) 0.0701(11) 0.0289(15) 0.0302(7) -0.0336(15)
Cl3 0.0834(11) 0.0509(8) 0.0693(11) -0.0132(7) 0.0069(9) -0.0087(7)
C16 0.0344(10) 0.0415(13) 0.0295(11) 0.0017(9) 0.0090(8) 0.0032(9)
Cl4 0.0409(16) 0.066(2) 0.0272(14) 0.0089(14) 0.0229(12) 0.0175(15)
Cl5 0.0566(18) 0.0365(17) 0.0312(13) -0.0009(10) 0.0097(13) 0.0136(13)
Cl6 0.109(3) 0.069(2) 0.077(2) -0.0093(16) 0.054(2) -0.035(2)
Cl4X 0.069(3) 0.088(3) 0.062(3) -0.011(2) 0.032(2) 0.019(2)
Cl5X 0.0558(18) 0.053(2) 0.074(3) -0.0181(17) 0.0011(18) -0.0073(15)
Cl6X 0.0428(9) 0.086(3) 0.0338(12) 0.0140(13) 0.0141(8) -0.0219(11)

loop_
_atom_type_symbol
_atom_type_description
_atom_type_scat_dispersion_real
_atom_type_scat_dispersion_imag
_atom_type_scat_source
C C 0.0033 0.0016 'International Tables Vol C Tables 4.2.6.8 and 6.1.1.4'
H H 0.0000 0.0000 'International Tables Vol C Tables 4.2.6.8 and 6.1.1.4'
B B 0.0013 0.0007 'International Tables Vol C Tables 4.2.6.8 and 6.1.1.4'
Cl Cl 0.1484 0.1585 'International Tables Vol C Tables 4.2.6.8 and 6.1.1.4'

loop_
_geom_angle_atom_site_label_1
_geom_angle_atom_site_label_2
_geom_angle_atom_site_label_3
_geom_angle
_geom_angle_publ_flag
C2 C1 B5 110.9(2) y
C2 C1 B4 111.6(2) y
B5 C1 B4 63.84(17) y
C2 C1 B6 60.29(17) y
B5 C1 B6 63.27(16) y
B4 C1 B6 116.1(2) y
C2 C1 B3 61.83(18) y
B5 C1 B3 114.6(2) y
B4 C1 B3 62.11(17) y
B6 C1 B3 114.1(2) y
C2 C1 H1C 118.2(18) n
B5 C1 H1C 121.3(17) n
B4 C1 H1C 119.4(17) n
B6 C1 H1C 117.4(16) n
B3 C1 H1C 115.8(17) n
C1 C2 B6 62.16(17) y
C1 C2 B3 61.44(18) y
B6 C2 B3 115.4(2) y
C1 C2 B7 110.6(2) y
B6 C2 B7 113.7(2) y
B3 C2 B7 62.77(18) y
C1 C2 B11 110.0(2) y
B6 C2 B11 61.73(18) y
B3 C2 B11 113.7(2) y
B7 C2 B11 61.72(19) y
C1 C2 H2C 115.0(19) n
B6 C2 H2C 114.8(18) n
B3 C2 H2C 115.6(18) n
B7 C2 H2C 124.4(19) n
B11 C2 H2C 124.4(18) n
C1 B3 C2 56.74(16) y
C1 B3 B8 105.3(2) y
C2 B3 B8 105.6(2) y
C1 B3 B4 58.30(17) y
C2 B3 B4 104.49(19) y
B8 B3 B4 60.85(16) y
C1 B3 B7 103.88(19) y
C2 B3 B7 58.88(18) y
B8 B3 B7 59.71(17) y
B4 B3 B7 107.5(2) y
C1 B3 H3B 117.2(16) n
C2 B3 H3B 119.7(16) n
B8 B3 H3B 129.5(16) n
B4 B3 H3B 121.2(16) n
B7 B3 H3B 127.4(17) n
C1 B4 B9 103.91(18) y
C1 B4 B3 59.60(17) y
B9 B4 B3 107.9(2) y
C1 B4 B5 56.96(15) y
B9 B4 B5 59.85(15) y
B3 B4 B5 106.95(19) y
C1 B4 B8 105.0(2) y
B9 B4 B8 61.13(15) y
B3 B4 B8 59.20(17) y
B5 B4 B8 108.24(18) y
C1 B4 H4B 117.1(13) n
B9 B4 H4B 128.4(13) n
B3 B4 H4B 119.2(13) n
B5 B4 H4B 119.2(13) n
B8 B4 H4B 128.2(13) n
C1 B5 B10 106.9(2) y
C1 B5 B9 105.34(19) y
B10 B5 B9 61.32(16) y
C1 B5 B6 60.02(17) y
B10 B5 B6 60.56(17) y
B9 B5 B6 109.4(2) y
C1 B5 B4 59.20(16) y
B10 B5 B4 109.62(19) y
B9 B5 B4 59.45(15) y
B6 B5 B4 109.7(2) y
C1 B5 H5B 115.7(14) n
B10 B5 H5B 127.0(13) n
B9 B5 H5B 128.6(14) n
B6 B5 H5B 117.2(13) n
B4 B5 H5B 118.4(13) n
C2 B6 C1 57.55(17) y
C2 B6 B11 60.6(2) y
C1 B6 B11 105.59(19) y
C2 B6 B10 105.5(2) y
C1 B6 B10 102.84(18) y
B11 B6 B10 59.69(19) y
C2 B6 B5 103.42(18) y
C1 B6 B5 56.71(16) y
B11 B6 B5 106.4(2) y
B10 B6 B5 58.61(17) y
C2 B6 H6B 115.8(14) n
C1 B6 H6B 115.3(14) n
B11 B6 H6B 126.4(14) n
B10 B6 H6B 134.2(14) n
B5 B6 H6B 124.5(14) n
C2 B7 B12 104.9(2) y
C2 B7 B8 104.3(2) y
B12 B7 B8 60.91(16) y
C2 B7 B11 59.18(18) y
B12 B7 B11 60.40(18) y
B8 B7 B11 109.3(2) y
C2 B7 B3 58.35(18) y
B12 B7 B3 107.1(2) y
B8 B7 B3 58.62(16) y
B11 B7 B3 107.9(2) y
C2 B7 H7B 118.4(16) n
B12 B7 H7B 128.1(16) n
B8 B7 H7B 126.4(14) n
B11 B7 H7B 119.6(14) n
B3 B7 H7B 119.2(15) n
C3 B8 B3 120.59(19) y
C3 B8 B7 121.76(19) y
B3 B8 B7 61.67(19) y
C3 B8 B4 121.85(19) y
B3 B8 B4 59.95(18) y
B7 B8 B4 108.33(19) y
C3 B8 B12 123.3(2) y
B3 B8 B12 108.33(18) y
B7 B8 B12 59.48(17) y
B4 B8 B12 106.02(16) y
C3 B8 B9 124.0(2) y
B3 B8 B9 106.55(18) y
B7 B8 B9 105.84(17) y
B4 B8 B9 58.68(15) y
B12 B8 B9 58.18(15) y
B12 B9 B4 109.4(2) y
B12 B9 B5 107.8(2) y
B4 B9 B5 60.70(16) y
B12 B9 B10 60.94(15) y
B4 B9 B10 108.4(2) y
B5 B9 B10 58.55(15) y
B12 B9 B8 60.83(15) y
B4 B9 B8 60.19(16) y
B5 B9 B8 108.2(2) y
B10 B9 B8 109.12(19) y
B12 B9 H9B 124.1(13) n
B4 B9 H9B 119.6(12) n
B5 B9 H9B 118.3(12) n
B10 B9 H9B 120.2(12) n
B8 B9 H9B 124.4(12) n
B5 B10 B11 108.4(2) y
B5 B10 B6 60.84(17) y
B11 B10 B6 59.93(19) y
B5 B10 B9 60.13(15) y
B11 B10 B9 107.60(18) y
B6 B10 B9 108.67(19) y
B5 B10 B12 107.14(18) y
B11 B10 B12 60.57(17) y
B6 B10 B12 108.3(2) y
B9 B10 B12 58.57(15) y
B5 B10 H10B 120.4(13) n
B11 B10 H10B 122.3(13) n
B6 B10 H10B 120.4(13) n
B9 B10 H10B 122.0(13) n
B12 B10 H10B 123.4(13) n
C2 B11 B10 103.8(2) y
C2 B11 B6 57.67(18) y
B10 B11 B6 60.38(17) y
C2 B11 B7 59.10(19) y
B10 B11 B7 108.09(19) y
B6 B11 B7 108.1(2) y
C2 B11 B12 104.10(19) y
B10 B11 B12 60.67(17) y
B6 B11 B12 108.7(2) y
B7 B11 B12 59.38(16) y
C2 B11 H11B 126.4(16) n
B10 B11 H11B 118.7(15) n
B6 B11 H11B 117.3(15) n
B7 B11 H11B 126.1(15) n
B12 B11 H11B 124.1(16) n
B9 B12 B7 108.2(2) y
B9 B12 B11 107.7(2) y
B7 B12 B11 60.23(18) y
B9 B12 B10 60.49(15) y
B7 B12 B10 107.2(2) y
B11 B12 B10 58.76(17) y
B9 B12 B8 60.99(15) y
B7 B12 B8 59.61(16) y
B11 B12 B8 108.2(2) y
B10 B12 B8 108.89(19) y
B9 B12 H12B 122.2(15) n
B7 B12 H12B 119.5(15) n
B11 B12 H12B 123.0(15) n
B10 B12 H12B 124.9(15) n
B8 B12 H12B 118.7(15) n
C4 C3 B8 177.4(2) y
C3 C4 C5 177.8(3) y
C10 C5 C6 118.62(17) y
C10 C5 C4 121.43(19) y
C6 C5 C4 119.9(2) y
C7 C6 C5 120.8(2) y
C7 C6 H6A 119.6 n
C5 C6 H6A 119.6 n
C6 C7 C8 120.28(19) y
C6 C7 H7A 119.9 n
C8 C7 H7A 119.9 n
C7 C8 C9 118.64(17) y
C7 C8 C14 121.33(18) y
C9 C8 C14 120.03(18) y
C10 C9 C8 121.1(2) y
C10 C9 H9A 119.4 n
C8 C9 H9A 119.4 n
C9 C10 C5 120.5(2) y
C9 C10 H10A 119.7 n
C5 C10 H10A 119.7 n
C14 C13 B18 177.8(2) y
C13 C14 C8 177.3(2) y
C12 C11 B15 111.52(17) y
C12 C11 B14 111.54(17) y
B15 C11 B14 63.57(13) y
C12 C11 B16 61.53(13) y
B15 C11 B16 62.88(13) y
B14 C11 B16 115.76(17) y
C12 C11 B13 61.93(14) y
B15 C11 B13 115.43(17) y
B14 C11 B13 62.43(13) y
B16 C11 B13 115.58(17) y
C12 C11 H11C 118.2(15) n
B15 C11 H11C 120.8(14) n
B14 C11 H11C 119.6(14) n
B16 C11 H11C 116.9(14) n
B13 C11 H11C 115.2(14) n
C11 C12 B17 111.62(16) y
C11 C12 B21 111.39(17) y
B17 C12 B21 63.20(14) y
C11 C12 B16 61.80(13) y
B17 C12 B16 115.40(17) y
B21 C12 B16 62.60(14) y
C11 C12 B13 61.60(13) y
B17 C12 B13 62.97(14) y
B21 C12 B13 115.42(17) y
B16 C12 B13 115.53(17) y
C11 C12 H12C 114.0(14) n
B17 C12 H12C 124.2(13) n
B21 C12 H12C 122.9(13) n
B16 C12 H12C 113.5(13) n
B13 C12 H12C 115.7(13) n
C11 B13 C12 56.47(12) y
C11 B13 B18 104.67(16) y
C12 B13 B18 104.35(16) y
C11 B13 B14 58.28(13) y
C12 B13 B14 103.88(15) y
B18 B13 B14 60.61(13) y
C11 B13 B17 103.48(15) y
C12 B13 B17 57.88(13) y
B18 B13 B17 60.20(14) y
B14 B13 B17 107.94(17) y
C11 B13 H13B 115.9(12) n
C12 B13 H13B 116.9(12) n
B18 B13 H13B 133.1(12) n
B14 B13 H13B 123.8(12) n
B17 B13 H13B 125.8(12) n
C11 B14 B13 59.29(13) y
C11 B14 B19 104.04(15) y
B13 B14 B19 108.17(17) y
C11 B14 B15 57.90(13) y
B13 B14 B15 108.15(16) y
B19 B14 B15 60.04(13) y
C11 B14 B18 104.62(17) y
B13 B14 B18 59.56(13) y
B19 B14 B18 60.68(12) y
B15 B14 B18 108.56(15) y
C11 B14 H14B 116.7(12) n
B13 B14 H14B 118.1(12) n
B19 B14 H14B 129.1(12) n
B15 B14 H14B 118.6(11) n
B18 B14 H14B 128.6(12) n
C11 B15 B20 104.92(17) y
C11 B15 B16 59.35(13) y
B20 B15 B16 59.90(13) y
C11 B15 B19 104.24(15) y
B20 B15 B19 60.46(13) y
B16 B15 B19 108.34(16) y
C11 B15 B14 58.52(13) y
B20 B15 B14 108.39(16) y
B16 B15 B14 108.71(16) y
B19 B15 B14 59.68(12) y
C11 B15 H15B 116.1(11) n
B20 B15 H15B 127.1(11) n
B16 B15 H15B 115.4(11) n
B19 B15 H15B 131.1(11) n
B14 B15 H15B 120.8(11) n
C12 B16 C11 56.67(13) y
C12 B16 B20 104.19(16) y
C11 B16 B20 103.62(15) y
C12 B16 B21 58.48(14) y
C11 B16 B21 104.05(15) y
B20 B16 B21 60.25(14) y
C12 B16 B15 103.57(15) y
C11 B16 B15 57.77(13) y
B20 B16 B15 59.78(14) y
B21 B16 B15 107.75(17) y
C12 B16 H16B 117.7(11) n
C11 B16 H16B 116.7(11) n
B20 B16 H16B 132.9(11) n
B21 B16 H16B 125.7(11) n
B15 B16 H16B 123.7(11) n
C12 B17 B18 104.64(17) y
C12 B17 B21 58.54(13) y
B18 B17 B21 108.76(16) y
C12 B17 B22 104.11(15) y
B18 B17 B22 60.43(13) y
B21 B17 B22 60.00(13) y
C12 B17 B13 59.16(14) y
B18 B17 B13 59.31(13) y
B21 B17 B13 108.45(16) y
B22 B17 B13 107.51(17) y
C12 B17 H17B 117.6(12) n
B18 B17 H17B 127.8(11) n
B21 B17 H17B 118.6(11) n
B22 B17 H17B 128.6(12) n
B13 B17 H17B 118.9(12) n
C13 B18 B13 119.96(16) y
C13 B18 B17 122.26(16) y
B13 B18 B17 60.49(14) y
C13 B18 B14 121.03(17) y
B13 B18 B14 59.83(14) y
B17 B18 B14 107.56(16) y
C13 B18 B22 124.09(17) y
B13 B18 B22 108.02(15) y
B17 B18 B22 59.88(13) y
B14 B18 B22 106.60(14) y
C13 B18 B19 123.35(16) y
B13 B18 B19 107.33(15) y
B17 B18 B19 106.86(14) y
B14 B18 B19 59.35(12) y
B22 B18 B19 58.93(12) y
B22 B19 B14 108.33(16) y
B22 B19 B15 107.78(16) y
B14 B19 B15 60.28(13) y
B22 B19 B20 60.26(12) y
B14 B19 B20 108.02(16) y
B15 B19 B20 59.39(12) y
B22 B19 B18 60.48(12) y
B14 B19 B18 59.97(12) y
B15 B19 B18 108.18(16) y
B20 B19 B18 108.60(15) y
B22 B19 H19B 125.3(10) n
B14 B19 H19B 119.1(10) n
B15 B19 H19B 118.3(10) n
B20 B19 H19B 121.8(9) n
B18 B19 H19B 123.4(10) n
B15 B20 B16 60.32(14) y
B15 B20 B21 108.03(17) y
B16 B20 B21 60.06(14) y
B15 B20 B22 107.66(14) y
B16 B20 B22 108.27(16) y
B21 B20 B22 60.13(13) y
B15 B20 B19 60.15(13) y
B16 B20 B19 108.43(15) y
B21 B20 B19 107.66(14) y
B22 B20 B19 59.36(12) y
B15 B20 H20B 120.4(11) n
B16 B20 H20B 119.7(11) n
B21 B20 H20B 122.1(11) n
B22 B20 H20B 123.7(11) n
B19 B20 H20B 122.7(11) n
C12 B21 B16 58.92(13) y
C12 B21 B20 104.09(16) y
B16 B21 B20 59.69(14) y
C12 B21 B17 58.26(13) y
B16 B21 B17 108.26(17) y
B20 B21 B17 108.11(16) y
C12 B21 B22 103.94(15) y
B16 B21 B22 107.92(17) y
B20 B21 B22 60.07(13) y
B17 B21 B22 60.06(13) y
C12 B21 H21B 121.9(12) n
B16 B21 H21B 116.5(12) n
B20 B21 H21B 122.8(11) n
B17 B21 H21B 123.9(11) n
B22 B21 H21B 127.5(12) n
B19 B22 B20 60.38(12) y
B19 B22 B21 108.21(16) y
B20 B22 B21 59.80(13) y
B19 B22 B17 108.03(16) y
B20 B22 B17 107.80(16) y
B21 B22 B17 59.94(13) y
B19 B22 B18 60.60(12) y
B20 B22 B18 108.79(16) y
B21 B22 B18 108.13(16) y
B17 B22 B18 59.69(13) y
B19 B22 H22B 122.2(12) n
B20 B22 H22B 121.9(11) n
B21 B22 H22B 121.2(12) n
B17 B22 H22B 121.3(12) n
B18 B22 H22B 121.4(11) n
C22 C21 B24 111.56(18) y
C22 C21 B25 111.60(18) y
B24 C21 B25 63.37(13) y
C22 C21 B23 61.75(15) y
B24 C21 B23 62.71(14) y
B25 C21 B23 115.53(17) y
C22 C21 B26 61.48(15) y
B24 C21 B26 115.58(17) y
B25 C21 B26 62.96(14) y
B23 C21 B26 115.38(19) y
C22 C21 H21C 116.4(15) n
B24 C21 H21C 121.5(14) n
B25 C21 H21C 121.7(14) n
B23 C21 H21C 115.2(14) n
B26 C21 H21C 115.7(13) n
C21 C22 B27 112.09(18) y
C21 C22 B31 111.59(19) y
B27 C22 B31 63.26(18) y
C21 C22 B26 62.43(14) y
B27 C22 B26 115.5(2) y
B31 C22 B26 62.17(16) y
C21 C22 B23 62.02(15) y
B27 C22 B23 62.98(17) y
B31 C22 B23 115.56(19) y
B26 C22 B23 116.42(19) y
C21 C22 H22C 114.3(18) n
B27 C22 H22C 124.1(18) n
B31 C22 H22C 121.9(18) n
B26 C22 H22C 112.7(17) n
B23 C22 H22C 116.4(17) n
C22 B23 C21 56.23(13) y
C22 B23 B24 103.33(16) y
C21 B23 B24 57.91(13) y
C22 B23 B28 104.09(18) y
C21 B23 B28 104.59(16) y
B24 B23 B28 60.93(14) y
C22 B23 B27 58.21(16) y
C21 B23 B27 103.67(17) y
B24 B23 B27 107.99(18) y
B28 B23 B27 59.89(15) y
C22 B23 H23B 119.1(12) n
C21 B23 H23B 117.6(12) n
B24 B23 H23B 123.1(12) n
B28 B23 H23B 131.1(12) n
B27 B23 H23B 125.7(12) n
C21 B24 B23 59.38(14) y
C21 B24 B29 104.27(15) y
B23 B24 B29 107.98(18) y
C21 B24 B25 58.40(12) y
B23 B24 B25 108.67(17) y
B29 B24 B25 60.13(12) y
C21 B24 B28 104.75(18) y
B23 B24 B28 59.69(14) y
B29 B24 B28 60.15(12) y
B25 B24 B28 108.49(16) y
C21 B24 H24B 117.5(12) n
B23 B24 H24B 117.2(12) n
B29 B24 H24B 129.3(12) n
B25 B24 H24B 119.9(11) n
B28 B24 H24B 127.1(11) n
C21 B25 B30 104.71(18) y
C21 B25 B24 58.23(12) y
B30 B25 B24 108.38(16) y
C21 B25 B29 103.94(15) y
B30 B25 B29 60.28(13) y
B24 B25 B29 59.87(12) y
C21 B25 B26 59.42(13) y
B30 B25 B26 59.54(15) y
B24 B25 B26 108.45(17) y
B29 B25 B26 107.76(17) y
C21 B25 H25B 117.4(12) n
B30 B25 H25B 127.9(12) n
B24 B25 H25B 119.2(12) n
B29 B25 H25B 129.1(13) n
B26 B25 H25B 118.1(12) n
C22 B26 C21 56.09(15) y
C22 B26 B31 58.75(17) y
C21 B26 B31 103.84(17) y
C22 B26 B30 104.33(17) y
C21 B26 B30 103.52(16) y
B31 B26 B30 60.42(17) y
C22 B26 B25 103.02(16) y
C21 B26 B25 57.62(13) y
B31 B26 B25 107.73(17) y
B30 B26 B25 59.78(14) y
C22 B26 H26B 117.1(12) n
C21 B26 H26B 114.6(12) n
B31 B26 H26B 127.4(12) n
B30 B26 H26B 134.4(12) n
B25 B26 H26B 122.7(12) n
C22 B27 B28 104.6(2) y
C22 B27 B23 58.81(16) y
B28 B27 B23 59.93(15) y
C22 B27 B31 58.47(16) y
B28 B27 B31 108.28(19) y
B23 B27 B31 108.18(19) y
C22 B27 B32 103.91(18) y
B28 B27 B32 60.35(14) y
B23 B27 B32 107.94(19) y
B31 B27 B32 59.63(17) y
C22 B27 H27B 117.5(14) n
B28 B27 H27B 126.4(13) n
B23 B27 H27B 116.1(14) n
B31 B27 H27B 121.3(13) n
B32 B27 H27B 130.4(14) n
C23 B28 B27 121.01(18) y
C23 B28 B23 121.00(16) y
B27 B28 B23 60.18(17) y
C23 B28 B29 123.68(17) y
B27 B28 B29 107.11(16) y
B23 B28 B29 106.96(15) y
C23 B28 B32 122.32(18) y
B27 B28 B32 60.11(16) y
B23 B28 B32 107.95(17) y
B29 B28 B32 59.32(13) y
C23 B28 B24 123.13(18) y
B27 B28 B24 106.99(17) y
B23 B28 B24 59.37(14) y
B29 B28 B24 59.19(12) y
B32 B28 B24 106.64(15) y
B32 B29 B24 108.63(18) y
B32 B29 B25 108.20(17) y
B24 B29 B25 60.01(12) y
B32 B29 B30 60.39(14) y
B24 B29 B30 107.96(16) y
B25 B29 B30 59.60(13) y
B32 B29 B28 60.36(13) y
B24 B29 B28 60.66(13) y
B25 B29 B28 108.80(16) y
B30 B29 B28 108.83(17) y
B32 B29 H29B 121.2(12) n
B24 B29 H29B 121.7(12) n
B25 B29 H29B 121.9(12) n
B30 B29 H29B 121.6(12) n
B28 B29 H29B 120.9(12) n
B26 B30 B25 60.68(14) y
B26 B30 B31 59.75(16) y
B25 B30 B31 107.91(18) y
B26 B30 B29 108.54(16) y
B25 B30 B29 60.12(13) y
B31 B30 B29 107.32(16) y
B26 B30 B32 108.15(18) y
B25 B30 B32 107.97(15) y
B31 B30 B32 59.83(15) y
B29 B30 B32 59.59(13) y
B26 B30 H30B 120.2(12) n
B25 B30 H30B 120.2(12) n
B31 B30 H30B 122.8(12) n
B29 B30 H30B 122.1(12) n
B32 B30 H30B 123.3(12) n
C22 B31 B26 59.07(15) y
C22 B31 B30 104.13(19) y
B26 B31 B30 59.83(15) y
C22 B31 B32 104.22(18) y
B26 B31 B32 108.7(2) y
B30 B31 B32 60.44(16) y
C22 B31 B27 58.27(17) y
B26 B31 B27 108.7(2) y
B30 B31 B27 108.46(18) y
B32 B31 B27 60.24(15) y
C22 B31 H31B 117.9(16) n
B26 B31 H31B 116.2(15) n
B30 B31 H31B 126.8(15) n
B32 B31 H31B 129.5(15) n
B27 B31 H31B 120.6(15) n
B29 B32 B31 107.59(18) y
B29 B32 B30 60.02(13) y
B31 B32 B30 59.73(15) y
B29 B32 B27 107.44(18) y
B31 B32 B27 60.13(17) y
B30 B32 B27 107.81(18) y
B29 B32 B28 60.32(13) y
B31 B32 B28 108.0(2) y
B30 B32 B28 108.51(17) y
B27 B32 B28 59.54(15) y
B29 B32 H32B 126.2(13) n
B31 B32 H32B 118.9(12) n
B30 B32 H32B 123.7(12) n
B27 B32 H32B 118.1(12) n
B28 B32 H32B 121.8(12) n
C24 C23 B28 176.1(2) y
C23 C24 C25 178.4(2) y
C26 C25 C30 118.66(16) y
C26 C25 C24 121.12(16) y
C30 C25 C24 120.21(17) y
C27 C26 C25 120.82(17) y
C27 C26 H26A 119.6 n
C25 C26 H26A 119.6 n
C26 C27 C28 120.51(18) y
C26 C27 H27A 119.7 n
C28 C27 H27A 119.7 n
C29 C28 C27 118.80(16) y
C29 C28 C34 120.97(16) y
C27 C28 C34 120.20(17) y
C30 C29 C28 120.66(16) y
C30 C29 H29A 119.7 n
C28 C29 H29A 119.7 n
C29 C30 C25 120.55(18) y
C29 C30 H30A 119.7 n
C25 C30 H30A 119.7 n
C34 C33 B38 178.4(2) y
C33 C34 C28 178.1(2) y
C32 C31 B35 111.45(17) y
C32 C31 B34 111.82(16) y
B35 C31 B34 63.28(14) y
C32 C31 B36 61.56(13) y
B35 C31 B36 62.86(14) y
B34 C31 B36 115.71(17) y
C32 C31 B33 61.69(15) y
B35 C31 B33 115.69(16) y
B34 C31 B33 63.15(15) y
B36 C31 B33 115.57(18) y
C32 C31 H31C 113.3(14) n
B35 C31 H31C 123.5(14) n
B34 C31 H31C 124.5(14) n
B36 C31 H31C 113.3(13) n
B33 C31 H31C 115.1(13) n
C31 C32 B41 111.50(17) y
C31 C32 B37 111.51(17) y
B41 C32 B37 63.65(15) y
C31 C32 B36 61.47(13) y
B41 C32 B36 62.98(14) y
B37 C32 B36 115.92(17) y
C31 C32 B33 61.57(14) y
B41 C32 B33 115.72(17) y
B37 C32 B33 62.79(15) y
B36 C32 B33 115.39(18) y
C31 C32 H32C 115.0(15) n
B41 C32 H32C 122.4(15) n
B37 C32 H32C 122.9(14) n
B36 C32 H32C 114.4(14) n
B33 C32 H32C 115.3(14) n
C31 B33 C32 56.74(13) y
C31 B33 B38 104.35(16) y
C32 B33 B38 104.50(16) y
C31 B33 B37 103.80(16) y
C32 B33 B37 57.95(14) y
B38 B33 B37 60.59(14) y
C31 B33 B34 58.07(14) y
C32 B33 B34 103.84(15) y
B38 B33 B34 60.15(14) y
B37 B33 B34 107.97(17) y
C31 B33 H33B 116.9(13) n
C32 B33 H33B 117.0(13) n
B38 B33 H33B 132.5(13) n
B37 B33 H33B 124.7(13) n
B34 B33 H33B 124.6(13) n
C31 B34 B39 103.68(16) y
C31 B34 B35 58.32(13) y
B39 B34 B35 59.80(13) y
C31 B34 B38 104.41(18) y
B39 B34 B38 60.48(12) y
B35 B34 B38 108.60(16) y
C31 B34 B33 58.78(14) y
B39 B34 B33 107.50(18) y
B35 B34 B33 108.01(17) y
B38 B34 B33 59.53(14) y
C31 B34 H34B 119.8(12) n
B39 B34 H34B 127.3(12) n
B35 B34 H34B 119.6(11) n
B38 B34 H34B 126.3(12) n
B33 B34 H34B 119.6(11) n
C31 B35 B40 104.15(17) y
C31 B35 B39 103.73(15) y
B40 B35 B39 60.32(13) y
C31 B35 B36 58.80(13) y
B40 B35 B36 59.74(14) y
B39 B35 B36 107.92(17) y
C31 B35 B34 58.40(13) y
B40 B35 B34 108.30(16) y
B39 B35 B34 59.78(12) y
B36 B35 B34 108.31(17) y
C31 B35 H35B 119.9(11) n
B40 B35 H35B 125.3(11) n
B39 B35 H35B 128.4(11) n
B36 B35 H35B 117.4(11) n
B34 B35 H35B 121.5(11) n
C31 B36 C32 56.97(13) y
C31 B36 B40 103.95(16) y
C32 B36 B40 103.84(15) y
C31 B36 B41 103.99(15) y
C32 B36 B41 58.03(14) y
B40 B36 B41 59.95(14) y
C31 B36 B35 58.34(14) y
C32 B36 B35 104.22(15) y
B40 B36 B35 59.92(13) y
B41 B36 B35 107.82(16) y
C31 B36 H36B 118.4(11) n
C32 B36 H36B 115.5(11) n
B40 B36 H36B 133.0(11) n
B41 B36 H36B 122.0(11) n
B35 B36 H36B 127.3(11) n
C32 B37 B42 103.87(15) y
C32 B37 B33 59.26(14) y
B42 B37 B33 107.86(18) y
C32 B37 B41 58.16(13) y
B42 B37 B41 59.84(13) y
B33 B37 B41 108.29(17) y
C32 B37 B38 104.77(18) y
B42 B37 B38 60.48(12) y
B33 B37 B38 59.65(14) y
B41 B37 B38 108.57(16) y
C32 B37 H37B 118.1(13) n
B42 B37 H37B 130.0(13) n
B33 B37 H37B 116.2(13) n
B41 B37 H37B 121.6(13) n
B38 B37 H37B 125.6(13) n
C33 B38 B33 122.03(15) y
C33 B38 B34 122.01(17) y
B33 B38 B34 60.32(15) y
C33 B38 B37 122.51(17) y
B33 B38 B37 59.75(15) y
B34 B38 B37 107.45(16) y
C33 B38 B39 122.46(17) y
B33 B38 B39 107.28(14) y
B34 B38 B39 59.41(13) y
B37 B38 B39 106.43(14) y
C33 B38 B42 122.67(17) y
B33 B38 B42 106.90(16) y
B34 B38 B42 106.66(14) y
B37 B38 B42 59.18(13) y
B39 B38 B42 59.12(12) y
B42 B39 B34 108.31(16) y
B42 B39 B35 108.19(16) y
B34 B39 B35 60.42(13) y
B42 B39 B40 60.38(12) y
B34 B39 B40 108.36(16) y
B35 B39 B40 59.75(13) y
B42 B39 B38 60.49(12) y
B34 B39 B38 60.11(13) y
B35 B39 B38 108.80(15) y
B40 B39 B38 109.07(15) y
B42 B39 H39B 122.5(11) n
B34 B39 H39B 120.6(11) n
B35 B39 H39B 120.8(11) n
B40 B39 H39B 121.8(10) n
B38 B39 H39B 121.2(10) n
B36 B40 B35 60.34(14) y
B36 B40 B41 60.31(14) y
B35 B40 B41 108.44(17) y
B36 B40 B39 108.10(16) y
B35 B40 B39 59.93(13) y
B41 B40 B39 107.69(15) y
B36 B40 B42 107.97(15) y
B35 B40 B42 107.64(14) y
B41 B40 B42 59.84(12) y
B39 B40 B42 59.51(12) y
B36 B40 H40B 119.2(11) n
B35 B40 H40B 121.7(11) n
B41 B40 H40B 120.0(11) n
B39 B40 H40B 124.4(11) n
B42 B40 H40B 123.4(11) n
C32 B41 B40 104.40(18) y
C32 B41 B42 103.77(16) y
B40 B41 B42 60.47(13) y
C32 B41 B36 58.99(13) y
B40 B41 B36 59.73(14) y
B42 B41 B36 108.01(17) y
C32 B41 B37 58.19(13) y
B40 B41 B37 108.23(17) y
B42 B41 B37 59.67(12) y
B36 B41 B37 108.15(18) y
C32 B41 H41B 117.9(11) n
B40 B41 H41B 127.9(11) n
B42 B41 H41B 128.6(12) n
B36 B41 H41B 118.4(11) n
B37 B41 H41B 119.2(11) n
B39 B42 B37 108.36(17) y
B39 B42 B41 108.06(16) y
B37 B42 B41 60.49(13) y
B39 B42 B40 60.12(12) y
B37 B42 B40 108.26(16) y
B41 B42 B40 59.69(13) y
B39 B42 B38 60.40(12) y
B37 B42 B38 60.34(14) y
B41 B42 B38 108.98(16) y
B40 B42 B38 108.80(16) y
B39 B42 H42B 122.0(12) n
B37 B42 H42B 120.3(12) n
B41 B42 H42B 122.0(12) n
B40 B42 H42B 123.1(11) n
B38 B42 H42B 119.8(11) n
Cl3 C15 Cl2 112.11(17) y
Cl3 C15 Cl1 110.10(15) y
Cl2 C15 Cl1 105.02(16) y
Cl3 C15 H15A 109.8 n
Cl2 C15 H15A 109.8 n
Cl1 C15 H15A 109.8 n
Cl6 C16 Cl5 113.6(4) y
Cl6 C16 Cl4 107.9(3) y
Cl5 C16 Cl4 111.3(3) y
Cl6 C16 H16 107.9 n
Cl5 C16 H16 107.9 n
Cl4 C16 H16 107.9 n

loop_
_geom_bond_atom_site_label_1
_geom_bond_atom_site_label_2
_geom_bond_distance
_geom_bond_publ_flag
C1 C2 1.633(4) y
C1 B5 1.652(4) y
C1 B4 1.692(4) y
C1 B6 1.711(3) y
C1 B3 1.716(4) y
C1 H1C 1.02(3) n
C2 B6 1.681(4) y
C2 B3 1.722(4) y
C2 B7 1.732(4) y
C2 B11 1.733(5) y
C2 H2C 0.98(3) n
B3 B8 1.745(4) y
B3 B4 1.758(5) y
B3 B7 1.799(5) y
B3 H3B 1.04(3) n
B4 B9 1.746(4) y
B4 B5 1.768(3) y
B4 B8 1.774(4) y
B4 H4B 1.09(3) n
B5 B10 1.725(4) y
B5 B9 1.753(4) y
B5 B6 1.765(4) y
B5 H5B 1.13(3) n
B6 B11 1.752(5) y
B6 B10 1.760(4) y
B6 H6B 1.06(3) n
B7 B12 1.762(5) y
B7 B8 1.764(4) y
B7 B11 1.777(4) y
B7 H7B 1.08(3) n
B8 C3 1.545(3) y
B8 B12 1.787(4) y
B8 B9 1.790(3) y
B9 B12 1.739(4) y
B9 B10 1.774(3) y
B9 H9B 1.09(2) n
B10 B11 1.748(4) y
B10 B12 1.782(4) y
B10 H10B 1.15(3) n
B11 B12 1.780(4) y
B11 H11B 1.01(3) n
B12 H12B 1.15(3) n
C3 C4 1.200(3) y
C4 C5 1.448(3) y
C5 C10 1.384(3) y
C5 C6 1.395(3) y
C6 C7 1.388(3) y
C6 H6A 0.9500 n
C7 C8 1.388(3) y
C7 H7A 0.9500 n
C8 C9 1.389(3) y
C8 C14 1.446(2) y
C9 C10 1.381(3) y
C9 H9A 0.9500 n
C10 H10A 0.9500 n
C13 C14 1.200(2) y
C13 B18 1.545(3) y
C11 C12 1.625(3) y
C11 B15 1.685(3) y
C11 B14 1.697(3) y
C11 B16 1.714(3) y
C11 B13 1.715(3) y
C11 H11C 0.93(2) n
C12 B17 1.697(3) y
C12 B21 1.702(3) y
C12 B16 1.710(3) y
C12 B13 1.720(3) y
C12 H12C 0.98(2) n
B13 B18 1.763(3) y
B13 B14 1.768(4) y
B13 B17 1.784(4) y
B13 H13B 1.11(2) n
B14 B19 1.771(3) y
B14 B15 1.781(3) y
B14 B18 1.782(3) y
B14 H14B 1.06(2) n
B15 B20 1.764(3) y
B15 B16 1.773(3) y
B15 B19 1.777(3) y
B15 H15B 1.13(2) n
B16 B20 1.766(3) y
B16 B21 1.772(3) y
B16 H16B 1.09(2) n
B17 B18 1.779(3) y
B17 B21 1.781(3) y
B17 B22 1.783(3) y
B17 H17B 1.10(2) n
B18 B22 1.792(3) y
B18 B19 1.795(3) y
B19 B22 1.764(3) y
B19 B20 1.783(3) y
B19 H19B 1.074(19) n
B20 B21 1.776(3) y
B20 B22 1.781(3) y
B20 H20B 1.14(2) n
B21 B22 1.782(3) y
B21 H21B 1.04(2) n
B22 H22B 1.11(2) n
C21 C22 1.610(4) y
C21 B24 1.684(3) y
C21 B25 1.687(3) y
C21 B23 1.711(3) y
C21 B26 1.720(3) y
C21 H21C 0.99(2) n
C22 B27 1.696(4) y
C22 B31 1.699(4) y
C22 B26 1.705(3) y
C22 B23 1.707(4) y
C22 H22C 0.88(3) n
B23 B24 1.767(4) y
B23 B28 1.773(3) y
B23 B27 1.777(5) y
B23 H23B 1.12(2) n
B24 B29 1.768(3) y
B24 B25 1.771(3) y
B24 B28 1.795(3) y
B24 H24B 1.12(2) n
B25 B30 1.764(3) y
B25 B29 1.773(3) y
B25 B26 1.779(4) y
B25 H25B 1.06(2) n
B26 B31 1.758(4) y
B26 B30 1.759(4) y
B26 H26B 1.08(2) n
B27 B28 1.772(4) y
B27 B31 1.780(4) y
B27 B32 1.782(4) y
B27 H27B 1.10(3) n
B28 C23 1.542(3) y
B28 B29 1.786(3) y
B28 B32 1.786(3) y
B29 B32 1.768(4) y
B29 B30 1.776(3) y
B29 H29B 1.06(2) n
B30 B31 1.770(4) y
B30 B32 1.782(3) y
B30 H30B 1.06(2) n
B31 B32 1.771(4) y
B31 H31B 1.02(3) n
B32 H32B 1.10(2) n
C23 C24 1.200(2) y
C24 C25 1.445(2) y
C25 C26 1.390(3) y
C25 C30 1.396(2) y
C26 C27 1.384(2) y
C26 H26A 0.9500 n
C27 C28 1.396(2) y
C27 H27A 0.9500 n
C28 C29 1.389(3) y
C28 C34 1.449(2) y
C29 C30 1.387(2) y
C29 H29A 0.9500 n
C30 H30A 0.9500 n
C33 C34 1.195(2) y
C33 B38 1.544(3) y
C31 C32 1.628(3) y
C31 B35 1.697(3) y
C31 B34 1.699(3) y
C31 B36 1.705(3) y
C31 B33 1.712(3) y
C31 H31C 1.00(3) n
C32 B41 1.689(4) y
C32 B37 1.690(3) y
C32 B36 1.707(3) y
C32 B33 1.714(3) y
C32 H32C 0.95(2) n
B33 B38 1.771(3) y
B33 B37 1.773(4) y
B33 B34 1.786(4) y
B33 H33B 1.05(2) n
B34 B39 1.770(3) y
B34 B35 1.781(3) y
B34 B38 1.783(3) y
B34 H34B 1.11(2) n
B35 B40 1.767(3) y
B35 B39 1.770(3) y
B35 B36 1.774(4) y
B35 H35B 1.07(2) n
B36 B40 1.764(3) y
B36 B41 1.774(4) y
B36 H36B 1.10(2) n
B37 B42 1.767(3) y
B37 B41 1.782(3) y
B37 B38 1.788(3) y
B37 H37B 1.05(2) n
B38 B39 1.789(3) y
B38 B42 1.791(3) y
B39 B42 1.766(3) y
B39 B40 1.777(3) y
B39 H39B 1.12(2) n
B40 B41 1.768(3) y
B40 B42 1.782(3) y
B40 H40B 1.06(2) n
B41 B42 1.770(3) y
B41 H41B 1.08(2) n
B42 H42B 1.02(2) n
C15 Cl3 1.727(3) y
C15 Cl2 1.775(3) y
C15 Cl1 1.800(3) y
C15 H15A 1.0000 n
C16 Cl6 1.728(6) y
C16 Cl5 1.766(5) y
C16 Cl4 1.776(4) y
C16 H16 1.0000 n
